data_4300097
loop_
_publ_author_name
'Laurie A. Tyler'
'Juan C. Noveron'
'Marilyn M. Olmstead'
'Pradip K. Mascharak'

_publ_contact_author
; Pradip K. Mascharak
  Department of Chemistry and Biochemistry
  University of California
  Santa Cruz, CA 95064
  USA
;
_publ_contact_author_email mascharak@chemistry.ucsc.edu
_publ_contact_author_fax 831-459-2935
_publ_contact_author_phone 831-459-4251
_publ_section_title
;
Co(III) Complexes with Coordinated Carboxamido Nitrogens and Thiolato
Sulfurs as Models for Co-Containing Nitrile Hydratase and Their Conversion
to the Corresponding Sulfinato Species
;
_journal_name_full 'Inorganic Chemistry'
_journal_page_first 357
_journal_page_last 362
_journal_volume 39
_journal_year 2000
_chemical_formula_sum 'C21 H30 Co N4 Na O8 S2'
_chemical_formula_weight 612.53
_chemical_name_common Na[Co(PyPePRSO2)2].H2O.CH3OH
_space_group_IT_number 14
_symmetry_cell_setting monoclinic
_symmetry_space_group_name_Hall '-P 2ybc'
_symmetry_space_group_name_H-M 'P 1 21/c 1'
_atom_sites_solution_hydrogens geom
_atom_sites_solution_primary direct
_atom_sites_solution_secondary difmap
_audit_creation_method SHELXL-97
_cell_angle_alpha 90.00
_cell_angle_beta 100.481(11)
_cell_angle_gamma 90.00
_cell_formula_units_Z 4
_cell_length_a 9.7489(11)
_cell_length_b 13.1151(13)
_cell_length_c 20.998(3)
_cell_measurement_reflns_used 138
_cell_measurement_temperature 298(2)
_cell_measurement_theta_max 25
_cell_measurement_theta_min 5
_cell_volume 2640.0(6)
_computing_cell_refinement 'Bruker SAINT'
_computing_data_collection 'Bruker SMART'
_computing_data_reduction 'Bruker SAINT'
_computing_molecular_graphics 'SHELXTL v. 5.03, XP (Sheldrick, 1994)'
_computing_publication_material 'SHELXL-97 (Sheldrick, 1997)'
_computing_structure_refinement 'SHELXL-97 (Sheldrick, 1997)'
_computing_structure_solution 'SHELXS-97 (Sheldrick, 1990)'
_diffrn_ambient_temperature 298(2)
_diffrn_measured_fraction_theta_full 0.996
_diffrn_measured_fraction_theta_max 0.996
_diffrn_measurement_device_type 'Bruker SMART'
_diffrn_measurement_method \w
_diffrn_radiation_monochromator graphite
_diffrn_radiation_source 'normal-focus sealed tube'
_diffrn_radiation_type MoK\a
_diffrn_radiation_wavelength 0.71073
_diffrn_reflns_av_R_equivalents 0.0899
_diffrn_reflns_av_sigmaI/netI 0.0970
_diffrn_reflns_limit_h_max 10
_diffrn_reflns_limit_h_min -9
_diffrn_reflns_limit_k_max 14
_diffrn_reflns_limit_k_min -14
_diffrn_reflns_limit_l_max 23
_diffrn_reflns_limit_l_min -23
_diffrn_reflns_number 13256
_diffrn_reflns_theta_full 23.32
_diffrn_reflns_theta_max 23.32
_diffrn_reflns_theta_min 1.84
_diffrn_standards_decay_% <0.1
_diffrn_standards_number '50 frames remeasured'
_exptl_absorpt_coefficient_mu 0.877
_exptl_absorpt_correction_T_max 0.8441
_exptl_absorpt_correction_T_min 0.7913
_exptl_absorpt_correction_type empirical
_exptl_absorpt_process_details
;SADABS, Sheldrick, G.M., an empirical absorption correction program based 
 on the method of Blessing, R. H., Acta Cryst. (1995). A51, 33-38.
;
_exptl_crystal_colour red
_exptl_crystal_density_diffrn 1.541
_exptl_crystal_density_method 'not measured'
_exptl_crystal_description block
_exptl_crystal_F_000 1272
_exptl_crystal_size_max 0.28
_exptl_crystal_size_mid 0.28
_exptl_crystal_size_min 0.20
_refine_diff_density_max 0.470
_refine_diff_density_min -0.388
_refine_diff_density_rms 0.078
_refine_ls_extinction_method none
_refine_ls_goodness_of_fit_ref 0.890
_refine_ls_hydrogen_treatment mixed
_refine_ls_matrix_type full
_refine_ls_number_parameters 336
_refine_ls_number_reflns 3806
_refine_ls_number_restraints 0
_refine_ls_restrained_S_all 0.890
_refine_ls_R_factor_all 0.1030
_refine_ls_R_factor_gt 0.0451
_refine_ls_shift/su_max 0.018
_refine_ls_shift/su_mean 0.001
_refine_ls_structure_factor_coef Fsqd
_refine_ls_weighting_details 'calc w=1/[\s^2^(Fo^2^)+(0.0584P)^2^+2.0189P] where P=(Fo^2^+2Fc^2^)/3'
_refine_ls_weighting_scheme calc
_refine_ls_wR_factor_gt 0.0934
_refine_ls_wR_factor_ref 0.1175
_reflns_number_gt 2333
_reflns_number_total 3806
_reflns_threshold_expression >2sigma(I)
_cod_original_cell_volume 2640.0(5)
_cod_database_code 4300097

loop_
_symmetry_equiv_pos_as_xyz
'x, y, z'
'-x, y+1/2, -z+1/2'
'-x, -y, -z'
'x, -y-1/2, z-1/2'

loop_
_atom_site_label
_atom_site_type_symbol
_atom_site_fract_x
_atom_site_fract_y
_atom_site_fract_z
_atom_site_U_iso_or_equiv
_atom_site_adp_type
_atom_site_occupancy
_atom_site_symmetry_multiplicity
_atom_site_calc_flag
_atom_site_refinement_flags
_atom_site_disorder_assembly
_atom_site_disorder_group
Co Co 0.37402(8) 0.80821(5) 0.11966(3) 0.0211(2) Uani 1 1 d . A .
Na Na 0.1115(2) 0.95710(16) -0.06346(10) 0.0340(6) Uani 1 1 d . . .
S1 S 0.32924(15) 0.75494(11) 0.01885(6) 0.0270(4) Uani 1 1 d . A .
S2 S 0.21702(15) 0.93319(10) 0.11236(6) 0.0248(3) Uani 1 1 d . A .
O1 O 0.1267(5) 0.6479(3) 0.21527(19) 0.0539(13) Uani 1 1 d . . .
O2 O 0.4517(4) 0.7078(3) 0.00106(17) 0.0467(12) Uani 1 1 d . . .
O3 O 0.2616(4) 0.8270(3) -0.02952(17) 0.0377(10) Uani 1 1 d . . .
O4 O 0.7235(4) 0.9388(3) 0.0840(2) 0.0436(11) Uani 1 1 d . . .
O5 O 0.1585(4) 0.9390(3) 0.17226(17) 0.0365(10) Uani 1 1 d . . .
O6 O 0.1079(4) 0.9403(3) 0.05375(17) 0.0334(10) Uani 1 1 d . . .
N1 N 0.4101(4) 0.8178(3) 0.21649(19) 0.0226(10) Uani 1 1 d . A .
N2 N 0.2423(5) 0.7086(3) 0.13628(19) 0.0252(11) Uani 1 1 d . . .
N3 N 0.5469(5) 0.7246(3) 0.13387(18) 0.0225(11) Uani 1 1 d . . .
N4 N 0.4995(5) 0.9114(3) 0.10094(19) 0.0219(11) Uani 1 1 d . . .
C1 C 0.5152(6) 0.8628(4) 0.2548(3) 0.0283(14) Uani 1 1 d . . .
H1 H 0.5821 0.8963 0.2362 0.034 Uiso 1 1 calc R . .
C2 C 0.5299(7) 0.8622(4) 0.3218(3) 0.0365(16) Uani 1 1 d . . .
H2 H 0.6052 0.8940 0.3478 0.044 Uiso 1 1 calc R . .
C3 C 0.4291(7) 0.8127(5) 0.3485(3) 0.0393(16) Uani 1 1 d . . .
H3 H 0.4327 0.8141 0.3930 0.047 Uiso 1 1 calc R . .
C4 C 0.3243(7) 0.7617(4) 0.3096(3) 0.0368(16) Uani 1 1 d . A .
H4 H 0.2580 0.7264 0.3276 0.044 Uiso 1 1 calc R . .
C5 C 0.3169(6) 0.7627(4) 0.2433(2) 0.0268(13) Uani 1 1 d . . .
C6 C 0.2174(6) 0.7023(4) 0.1965(3) 0.0306(14) Uani 1 1 d . A .
C7A C 0.1390(9) 0.6732(6) 0.0813(3) 0.028(2) Uiso 0.737(9) 1 d P A 1
H7A1 H 0.0681 0.7253 0.0700 0.034 Uiso 0.737(9) 1 calc PR A 1
H7A2 H 0.0939 0.6124 0.0938 0.034 Uiso 0.737(9) 1 calc PR A 1
C9A C 0.1033(10) 0.6431(7) -0.0386(4) 0.049(3) Uiso 0.737(9) 1 d P A 1
H9A1 H 0.1539 0.6279 -0.0726 0.074 Uiso 0.737(9) 1 calc PR A 1
H9A2 H 0.0555 0.7069 -0.0475 0.074 Uiso 0.737(9) 1 calc PR A 1
H9A3 H 0.0367 0.5900 -0.0361 0.074 Uiso 0.737(9) 1 calc PR A 1
C10A C 0.2933(9) 0.5462(6) 0.0345(4) 0.048(3) Uiso 0.737(9) 1 d P A 1
H10D H 0.3339 0.5334 -0.0031 0.072 Uiso 0.737(9) 1 calc PR A 1
H10E H 0.2341 0.4902 0.0411 0.072 Uiso 0.737(9) 1 calc PR A 1
H10F H 0.3660 0.5536 0.0718 0.072 Uiso 0.737(9) 1 calc PR A 1
C7B C 0.193(3) 0.6228(18) 0.0890(10) 0.034(6) Uiso 0.263(9) 1 d P A 2
H7B1 H 0.2491 0.5626 0.1015 0.040 Uiso 0.263(9) 1 calc PR A 2
H7B2 H 0.0968 0.6062 0.0912 0.040 Uiso 0.263(9) 1 calc PR A 2
C9B C 0.034(3) 0.715(2) -0.0004(14) 0.073(10) Uiso 0.263(9) 1 d P A 2
H9B1 H 0.0261 0.7688 0.0297 0.109 Uiso 0.263(9) 1 calc PR A 2
H9B2 H -0.0404 0.6672 -0.0009 0.109 Uiso 0.263(9) 1 calc PR A 2
H9B3 H 0.0289 0.7435 -0.0430 0.109 Uiso 0.263(9) 1 calc PR A 2
C10B C 0.185(3) 0.577(2) -0.0267(13) 0.059(9) Uiso 0.263(9) 1 d P A 2
H10A H 0.2007 0.6088 -0.0659 0.088 Uiso 0.263(9) 1 calc PR A 2
H10B H 0.0923 0.5497 -0.0330 0.088 Uiso 0.263(9) 1 calc PR A 2
H10C H 0.2513 0.5228 -0.0153 0.088 Uiso 0.263(9) 1 calc PR A 2
C8 C 0.2020(7) 0.6501(4) 0.0239(3) 0.0394(16) Uani 1 1 d . . .
C11 C 0.5667(6) 0.6300(4) 0.1559(3) 0.0320(14) Uani 1 1 d . A .
H11 H 0.4912 0.5946 0.1665 0.038 Uiso 1 1 calc R . .
C12 C 0.6926(7) 0.5826(4) 0.1639(3) 0.0402(16) Uani 1 1 d . . .
H12 H 0.7018 0.5157 0.1787 0.048 Uiso 1 1 calc R A .
C13 C 0.8053(7) 0.6337(5) 0.1499(3) 0.0486(18) Uani 1 1 d . A .
H13 H 0.8920 0.6021 0.1543 0.058 Uiso 1 1 calc R . .
C14 C 0.7873(6) 0.7343(5) 0.1289(3) 0.0383(15) Uani 1 1 d . . .
H14 H 0.8626 0.7718 0.1200 0.046 Uiso 1 1 calc R A .
C15 C 0.6582(6) 0.7770(4) 0.1213(2) 0.0270(14) Uani 1 1 d . A .
C16 C 0.6286(6) 0.8851(4) 0.0994(2) 0.0267(14) Uani 1 1 d . A .
C17 C 0.4440(6) 1.0103(4) 0.0755(3) 0.0283(14) Uani 1 1 d . A .
H17A H 0.4068 1.0038 0.0295 0.034 Uiso 1 1 calc R . .
H17B H 0.5190 1.0599 0.0807 0.034 Uiso 1 1 calc R . .
C18 C 0.3310(6) 1.0472(4) 0.1099(2) 0.0266(14) Uani 1 1 d . . .
C19 C 0.2473(7) 1.1353(4) 0.0733(3) 0.0405(16) Uani 1 1 d . A .
H19A H 0.3089 1.1910 0.0692 0.061 Uiso 1 1 calc R . .
H19B H 0.1769 1.1573 0.0968 0.061 Uiso 1 1 calc R . .
H19C H 0.2038 1.1124 0.0310 0.061 Uiso 1 1 calc R . .
C20 C 0.3864(7) 1.0801(4) 0.1799(3) 0.0443(17) Uani 1 1 d . A .
H20A H 0.4496 1.1363 0.1801 0.066 Uiso 1 1 calc R . .
H20B H 0.4344 1.0240 0.2035 0.066 Uiso 1 1 calc R . .
H20C H 0.3098 1.1007 0.1999 0.066 Uiso 1 1 calc R . .
O7 O 0.0238(5) 0.8963(3) -0.16972(19) 0.0532(13) Uani 1 1 d . . .
H7C H -0.0374 0.9507 -0.1817 0.050 Uiso 1 1 d . . .
H7D H 0.0356 0.8764 -0.2088 0.050 Uiso 1 1 d . . .
O8 O 0.1541(10) 0.4400(6) 0.1883(5) 0.167(4) Uani 1 1 d . . .
H8 H 0.1056 0.4882 0.1730 0.050 Uiso 1 1 calc R . .
C21 C 0.0756(11) 0.3737(7) 0.2167(5) 0.109(4) Uani 1 1 d . . .
H21A H 0.0960 0.3827 0.2628 0.163 Uiso 1 1 calc R . .
H21B H 0.0971 0.3050 0.2061 0.163 Uiso 1 1 calc R . .
H21C H -0.0216 0.3869 0.2011 0.163 Uiso 1 1 calc R . .

loop_
_atom_site_aniso_label
_atom_site_aniso_U_11
_atom_site_aniso_U_22
_atom_site_aniso_U_33
_atom_site_aniso_U_23
_atom_site_aniso_U_13
_atom_site_aniso_U_12
Co 0.0201(4) 0.0271(4) 0.0169(4) 0.0025(3) 0.0053(3) -0.0015(4)
Na 0.0290(14) 0.0394(14) 0.0335(13) 0.0051(10) 0.0056(11) -0.0034(11)
S1 0.0313(9) 0.0327(8) 0.0171(7) 0.0004(6) 0.0052(6) 0.0020(7)
S2 0.0233(8) 0.0296(8) 0.0231(7) 0.0022(6) 0.0084(7) 0.0019(7)
O1 0.049(3) 0.077(3) 0.041(3) 0.004(2) 0.023(2) -0.036(3)
O2 0.041(3) 0.074(3) 0.025(2) -0.013(2) 0.007(2) 0.016(2)
O3 0.047(3) 0.038(2) 0.025(2) 0.0053(17) -0.001(2) 0.002(2)
O4 0.025(2) 0.050(3) 0.059(3) 0.017(2) 0.016(2) -0.010(2)
O5 0.037(3) 0.045(2) 0.033(2) 0.0069(18) 0.021(2) 0.009(2)
O6 0.024(2) 0.041(2) 0.031(2) 0.0033(17) -0.0049(19) 0.0015(19)
N1 0.016(3) 0.033(3) 0.020(2) 0.002(2) 0.006(2) 0.002(2)
N2 0.024(3) 0.032(3) 0.021(2) 0.0043(19) 0.008(2) -0.004(2)
N3 0.022(3) 0.031(3) 0.015(2) 0.0038(19) 0.004(2) 0.000(2)
N4 0.021(3) 0.024(3) 0.024(2) 0.0066(19) 0.013(2) 0.000(2)
C1 0.024(3) 0.033(3) 0.028(3) 0.000(3) 0.005(3) 0.005(3)
C2 0.051(4) 0.031(4) 0.025(3) -0.002(3) 0.000(3) 0.005(3)
C3 0.056(5) 0.047(4) 0.013(3) 0.001(3) 0.005(3) 0.012(4)
C4 0.046(4) 0.043(4) 0.026(3) 0.008(3) 0.017(3) 0.007(3)
C5 0.029(4) 0.032(3) 0.023(3) 0.004(2) 0.013(3) 0.004(3)
C6 0.032(4) 0.034(3) 0.030(3) 0.008(3) 0.013(3) -0.004(3)
C8 0.047(4) 0.039(4) 0.030(3) -0.007(3) 0.001(3) -0.017(3)
C11 0.027(4) 0.039(4) 0.030(3) 0.008(3) 0.005(3) 0.002(3)
C12 0.037(4) 0.029(4) 0.055(4) 0.007(3) 0.009(3) 0.011(3)
C13 0.028(4) 0.055(5) 0.062(5) 0.004(4) 0.006(4) 0.015(4)
C14 0.015(4) 0.055(4) 0.047(4) 0.007(3) 0.011(3) 0.003(3)
C15 0.028(4) 0.035(3) 0.019(3) 0.001(2) 0.007(3) -0.005(3)
C16 0.027(4) 0.034(3) 0.021(3) 0.001(2) 0.010(3) -0.006(3)
C17 0.021(3) 0.031(3) 0.032(3) 0.006(3) 0.004(3) -0.005(3)
C18 0.030(4) 0.019(3) 0.029(3) 0.004(2) 0.001(3) -0.002(3)
C19 0.047(4) 0.029(4) 0.045(4) 0.006(3) 0.007(3) 0.003(3)
C20 0.055(5) 0.030(4) 0.043(4) -0.002(3) -0.003(3) -0.008(3)
O7 0.059(3) 0.066(3) 0.034(2) -0.007(2) 0.008(2) 0.028(3)
O8 0.166(9) 0.118(7) 0.243(11) 0.029(7) 0.102(9) 0.049(6)
C21 0.124(10) 0.092(7) 0.107(8) 0.029(6) 0.013(7) -0.033(7)

loop_
_atom_type_symbol
_atom_type_description
_atom_type_scat_dispersion_real
_atom_type_scat_dispersion_imag
_atom_type_scat_source
C C 0.0033 0.0016 'International Tables Vol C Tables 4.2.6.8 and 6.1.1.4'
H H 0.0000 0.0000 'International Tables Vol C Tables 4.2.6.8 and 6.1.1.4'
N N 0.0061 0.0033 'International Tables Vol C Tables 4.2.6.8 and 6.1.1.4'
O O 0.0106 0.0060 'International Tables Vol C Tables 4.2.6.8 and 6.1.1.4'
S S 0.1246 0.1234 'International Tables Vol C Tables 4.2.6.8 and 6.1.1.4'
Co Co 0.3494 0.9721 'International Tables Vol C Tables 4.2.6.8 and 6.1.1.4'
Na Na 0.0362 0.0249 'International Tables Vol C Tables 4.2.6.8 and 6.1.1.4'

loop_
_geom_angle_atom_site_label_1
_geom_angle_atom_site_label_2
_geom_angle_atom_site_label_3
_geom_angle
_geom_angle_site_symmetry_1
_geom_angle_site_symmetry_3
_geom_angle_publ_flag
N2 Co N4 177.51(19) . . ?
N2 Co N3 100.09(18) . . ?
N4 Co N3 82.23(18) . . ?
N2 Co N1 81.80(17) . . ?
N4 Co N1 99.39(18) . . ?
N3 Co N1 83.96(16) . . ?
N2 Co S1 86.34(13) . . ?
N4 Co S1 92.83(13) . . ?
N3 Co S1 89.06(12) . . ?
N1 Co S1 164.95(14) . . ?
N2 Co S2 92.26(14) . . ?
N4 Co S2 85.55(13) . . ?
N3 Co S2 165.75(13) . . ?
N1 Co S2 90.86(13) . . ?
S1 Co S2 98.86(6) . . ?
O4 Na O3 94.29(17) 3_675 . ?
O4 Na O7 100.02(18) 3_675 . ?
O3 Na O7 98.24(16) . . ?
O4 Na O6 113.03(16) 3_675 . ?
O3 Na O6 75.33(14) . . ?
O7 Na O6 146.59(17) . . ?
O4 Na O6 109.75(16) 3_675 3_575 ?
O3 Na O6 149.99(16) . 3_575 ?
O7 Na O6 95.04(15) . 3_575 ?
O6 Na O6 78.77(14) . 3_575 ?
O4 Na Na 118.10(15) 3_675 3_575 ?
O3 Na Na 114.14(13) . 3_575 ?
O7 Na Na 126.04(15) . 3_575 ?
O6 Na Na 40.21(9) . 3_575 ?
O6 Na Na 38.56(9) 3_575 3_575 ?
O2 S1 O3 112.7(2) . . ?
O2 S1 C8 106.7(3) . . ?
O3 S1 C8 107.3(3) . . ?
O2 S1 Co 110.78(17) . . ?
O3 S1 Co 116.86(16) . . ?
C8 S1 Co 101.37(18) . . ?
O5 S2 O6 112.1(2) . . ?
O5 S2 C18 107.9(2) . . ?
O6 S2 C18 105.6(2) . . ?
O5 S2 Co 110.27(16) . . ?
O6 S2 Co 119.04(16) . . ?
C18 S2 Co 100.73(18) . . ?
S1 O3 Na 152.8(2) . . ?
C16 O4 Na 175.1(4) . 3_675 ?
S2 O6 Na 134.1(2) . . ?
S2 O6 Na 116.8(2) . 3_575 ?
Na O6 Na 101.23(14) . 3_575 ?
C1 N1 C5 119.2(4) . . ?
C1 N1 Co 128.3(4) . . ?
C5 N1 Co 112.3(3) . . ?
C6 N2 C7A 120.8(5) . . ?
C6 N2 C7B 118.9(9) . . ?
C7A N2 C7B 32.7(9) . . ?
C6 N2 Co 117.4(4) . . ?
C7A N2 Co 117.5(4) . . ?
C7B N2 Co 122.1(9) . . ?
C11 N3 C15 118.3(5) . . ?
C11 N3 Co 129.4(4) . . ?
C15 N3 Co 112.3(3) . . ?
C16 N4 C17 121.0(4) . . ?
C16 N4 Co 118.2(4) . . ?
C17 N4 Co 119.5(3) . . ?
N1 C1 C2 122.7(6) . . ?
C3 C2 C1 117.7(6) . . ?
C4 C3 C2 120.0(5) . . ?
C3 C4 C5 119.7(6) . . ?
N1 C5 C4 120.4(5) . . ?
N1 C5 C6 114.6(4) . . ?
C4 C5 C6 124.9(5) . . ?
O1 C6 N2 126.4(5) . . ?
O1 C6 C5 120.7(5) . . ?
N2 C6 C5 112.8(5) . . ?
N2 C7A C8 112.3(6) . . ?
C8 C7B N2 111.8(15) . . ?
C7B C8 C10B 121.8(15) . . ?
C7B C8 C7A 33.5(10) . . ?
C10B C8 C7A 137.7(12) . . ?
C7B C8 C9A 133.4(11) . . ?
C10B C8 C9A 47.7(12) . . ?
C7A C8 C9A 115.8(7) . . ?
C7B C8 C10A 77.7(11) . . ?
C10B C8 C10A 61.3(12) . . ?
C7A C8 C10A 111.1(6) . . ?
C9A C8 C10A 108.8(6) . . ?
C7B C8 C9B 100.1(15) . . ?
C10B C8 C9B 97.5(15) . . ?
C7A C8 C9B 69.5(10) . . ?
C9A C8 C9B 51.6(10) . . ?
C10A C8 C9B 150.4(10) . . ?
C7B C8 S1 113.3(9) . . ?
C10B C8 S1 116.3(11) . . ?
C7A C8 S1 105.8(4) . . ?
C9A C8 S1 109.0(5) . . ?
C10A C8 S1 105.8(5) . . ?
C9B C8 S1 102.1(10) . . ?
N3 C11 C12 122.8(6) . . ?
C11 C12 C13 119.6(6) . . ?
C12 C13 C14 118.3(6) . . ?
C15 C14 C13 119.2(6) . . ?
N3 C15 C14 121.8(5) . . ?
N3 C15 C16 115.1(5) . . ?
C14 C15 C16 123.1(5) . . ?
O4 C16 N4 128.0(5) . . ?
O4 C16 C15 120.1(5) . . ?
N4 C16 C15 111.9(5) . . ?
N4 C17 C18 111.3(4) . . ?
C17 C18 C20 113.0(5) . . ?
C17 C18 C19 111.8(4) . . ?
C20 C18 C19 109.3(4) . . ?
C17 C18 S2 104.3(3) . . ?
C20 C18 S2 107.8(4) . . ?
C19 C18 S2 110.5(4) . . ?

loop_
_geom_bond_atom_site_label_1
_geom_bond_atom_site_label_2
_geom_bond_distance
_geom_bond_site_symmetry_2
_geom_bond_publ_flag
Co N2 1.908(4) . ?
Co N4 1.912(4) . ?
Co N3 1.987(4) . ?
Co N1 2.003(4) . ?
Co S1 2.1962(15) . ?
Co S2 2.2288(16) . ?
Na O4 2.211(4) 3_675 ?
Na O3 2.277(4) . ?
Na O7 2.377(5) . ?
Na O6 2.478(4) . ?
Na O6 2.566(4) 3_575 ?
Na Na 3.899(4) 3_575 ?
S1 O2 1.452(4) . ?
S1 O3 1.454(4) . ?
S1 C8 1.868(6) . ?
S2 O5 1.474(4) . ?
S2 O6 1.476(4) . ?
S2 C18 1.870(5) . ?
O1 C6 1.254(6) . ?
O4 C16 1.252(6) . ?
O4 Na 2.211(4) 3_675 ?
O6 Na 2.566(4) 3_575 ?
N1 C1 1.322(7) . ?
N1 C5 1.361(6) . ?
N2 C6 1.333(6) . ?
N2 C7A 1.462(8) . ?
N2 C7B 1.52(2) . ?
N3 C11 1.325(6) . ?
N3 C15 1.351(7) . ?
N4 C16 1.312(7) . ?
N4 C17 1.468(6) . ?
C1 C2 1.387(7) . ?
C2 C3 1.379(8) . ?
C3 C4 1.362(8) . ?
C4 C5 1.381(7) . ?
C5 C6 1.479(7) . ?
C7A C8 1.480(9) . ?
C9A C8 1.482(10) . ?
C10A C8 1.620(10) . ?
C7B C8 1.43(2) . ?
C9B C8 1.83(3) . ?
C10B C8 1.42(3) . ?
C11 C12 1.359(8) . ?
C12 C13 1.363(8) . ?
C13 C14 1.393(8) . ?
C14 C15 1.360(8) . ?
C15 C16 1.501(7) . ?
C17 C18 1.503(7) . ?
C18 C20 1.533(7) . ?
C18 C19 1.536(7) . ?
O8 C21 1.365(10) . ?

_journal_paper_doi 10.1021/ic990794m
